data_7003349
loop_
_publ_author_name
'Singh, Anupam'
'Anandhi, U.'
'Cinellu, Maria Agostina'
'Sharp, Paul R.'

_publ_section_title
;
 Diimine supported group 10 hydroxo, oxo, amido, and imido complexes
;
_journal_issue 17
_journal_name_full 'Dalton Transactions'
_journal_page_first 2314
_journal_page_last 2327
_journal_paper_doi 10.1039/b715663d
_journal_year 2008
_chemical_formula_moiety 'C18 H28 N2 O2 Pt +1, 2(C F3 O3 S, -1)'
_chemical_formula_sum 'C20 H28 F6 N2 O8 Pt S2'
_chemical_formula_weight 797.65
_chemical_name_systematic
;
?
;
_space_group_IT_number 14
_symmetry_cell_setting monoclinic
_symmetry_space_group_name_Hall '-P 2yn'
_symmetry_space_group_name_H-M 'P 1 21/n 1'
_atom_sites_solution_hydrogens geom
_atom_sites_solution_primary direct
_atom_sites_solution_secondary difmap
_audit_creation_method SHELXL-97
_cell_angle_alpha 90.00
_cell_angle_beta 90.5780(10)
_cell_angle_gamma 90.00
_cell_formula_units_Z 4
_cell_length_a 9.5825(5)
_cell_length_b 10.9866(6)
_cell_length_c 27.0029(13)
_cell_measurement_reflns_used 7946
_cell_measurement_temperature 173(2)
_cell_measurement_theta_max 27.11
_cell_measurement_theta_min 2.26
_cell_volume 2842.7(3)
_computing_cell_refinement 'SMART (Bruker, 1998)'
_computing_data_collection 'SMART (Bruker, 1998)'
_computing_data_reduction 'SAINT (Bruker, 1998)'
_computing_molecular_graphics
;
L. J. Barbour, X-Seed - Graphical Interface to
SHELX-97 and POV-Ray, 1999
ORTEP (Johnson, 1976), ORTEP 3 for Windows (L. J. Farrugia, 1997)
;
_computing_publication_material 'CIFTAB (Sheldrick, 1997)'
_computing_structure_refinement
;
SHELXL-97 (Sheldrick, 1997), L. J. Barbour, X-Seed - Graphical Interface to
SHELX-97 and POV-Ray, 1999
;
_computing_structure_solution 'SHELXS-97 (Sheldrick, 1990)'
_diffrn_ambient_temperature 173(2)
_diffrn_measured_fraction_theta_full 0.993
_diffrn_measured_fraction_theta_max 0.993
_diffrn_measurement_device_type 'CCD area detector'
_diffrn_measurement_method 'phi and omega scans'
_diffrn_radiation_monochromator graphite
_diffrn_radiation_source 'fine-focus sealed tube'
_diffrn_radiation_type MoK\a
_diffrn_radiation_wavelength 0.71073
_diffrn_reflns_av_R_equivalents 0.0461
_diffrn_reflns_av_sigmaI/netI 0.0542
_diffrn_reflns_limit_h_max 11
_diffrn_reflns_limit_h_min -12
_diffrn_reflns_limit_k_max 13
_diffrn_reflns_limit_k_min -14
_diffrn_reflns_limit_l_max 34
_diffrn_reflns_limit_l_min -34
_diffrn_reflns_number 19603
_diffrn_reflns_theta_full 27.11
_diffrn_reflns_theta_max 27.11
_diffrn_reflns_theta_min 1.51
_diffrn_standards_decay_% 0.0
_exptl_absorpt_coefficient_mu 5.167
_exptl_absorpt_correction_T_max 0.7822
_exptl_absorpt_correction_T_min 0.1821
_exptl_absorpt_correction_type multi-scan
_exptl_absorpt_process_details
;
Data were corrected for decay and absorption using the program SADABS
based on the method of R.H. Blessing (Acta Cryst. A51, 33-38, 1995).
;
_exptl_crystal_colour COLORLESS
_exptl_crystal_density_diffrn 1.864
_exptl_crystal_density_method 'not measured'
_exptl_crystal_description NEEDLE
_exptl_crystal_F_000 1560
_exptl_crystal_size_max 0.50
_exptl_crystal_size_mid 0.08
_exptl_crystal_size_min 0.05
_refine_diff_density_max 2.729
_refine_diff_density_min -3.744
_refine_diff_density_rms 0.166
_refine_ls_extinction_method none
_refine_ls_goodness_of_fit_ref 1.086
_refine_ls_hydrogen_treatment mixed
_refine_ls_matrix_type full
_refine_ls_number_parameters 374
_refine_ls_number_reflns 6244
_refine_ls_number_restraints 0
_refine_ls_restrained_S_all 1.086
_refine_ls_R_factor_all 0.0641
_refine_ls_R_factor_gt 0.0426
_refine_ls_shift/su_max 0.001
_refine_ls_shift/su_mean 0.000
_refine_ls_structure_factor_coef Fsqd
_refine_ls_weighting_details 'calc w=1/[\s^2^(Fo^2^)+(0.0312P)^2^+10.9791P] where P=(Fo^2^+2Fc^2^)/3'
_refine_ls_weighting_scheme calc
_refine_ls_wR_factor_gt 0.0835
_refine_ls_wR_factor_ref 0.0892
_reflns_number_gt 4822
_reflns_number_total 6244
_reflns_threshold_expression >2sigma(I)
_cod_data_source_file b715663d.txt
_cod_data_source_block '[Pt(tBu2bpy)(OH2)2](OTf)2_(17)'
_cod_depositor_comments
;
The following automatic conversions were performed:
'_symmetry_cell_setting' value 'Monoclinic' changed to 'monoclinic'
according to '/home/saulius/struct/CIF-dictionaries/cif_core.dic'
dictionary named 'cif_core.dic' version 2.4.1 from 2010-06-29.

Automatic conversion script
Id: cif_fix_enum 1527 2010-12-29 10:47:43Z saulius 
;
_cod_original_sg_symbol_H-M 'P2(1)/n '
_cod_database_code 7003349

loop_
_symmetry_equiv_pos_as_xyz
'x, y, z'
'-x+1/2, y+1/2, -z+1/2'
'-x, -y, -z'
'x-1/2, -y-1/2, z-1/2'

loop_
_atom_site_label
_atom_site_type_symbol
_atom_site_fract_x
_atom_site_fract_y
_atom_site_fract_z
_atom_site_U_iso_or_equiv
_atom_site_adp_type
_atom_site_occupancy
_atom_site_symmetry_multiplicity
_atom_site_calc_flag
_atom_site_refinement_flags
_atom_site_disorder_assembly
_atom_site_disorder_group
Pt1 Pt 0.71731(2) 0.67926(2) 0.233595(8) 0.01949(8) Uani 1 1 d . . .
S1 S 1.03373(17) 0.47827(16) 0.16704(6) 0.0282(4) Uani 1 1 d . . .
F1 F 1.2802(5) 0.4582(6) 0.1286(2) 0.0859(19) Uani 1 1 d . . .
O1 O 0.6715(5) 0.6091(5) 0.16491(18) 0.0270(11) Uani 1 1 d . . .
N1 N 0.5540(5) 0.6061(5) 0.26614(17) 0.0199(11) Uani 1 1 d . . .
C1 C 0.4470(6) 0.5501(6) 0.2425(2) 0.0246(13) Uani 1 1 d . . .
H1 H 0.4488 0.5421 0.2075 0.030 Uiso 1 1 calc R . .
S2 S 0.72331(17) 0.87130(16) 0.08634(6) 0.0268(4) Uani 1 1 d . . .
F2 F 1.1241(6) 0.3456(5) 0.09403(19) 0.0672(15) Uani 1 1 d . . .
O2 O 0.8877(6) 0.7656(5) 0.20473(19) 0.0277(11) Uani 1 1 d . . .
N2 N 0.7584(5) 0.7284(4) 0.30222(17) 0.0182(10) Uani 1 1 d . . .
C2 C 0.3348(7) 0.5041(6) 0.2683(2) 0.0274(15) Uani 1 1 d . . .
H2 H 0.2605 0.4657 0.2507 0.033 Uiso 1 1 calc R . .
F3 F 1.1280(7) 0.5379(6) 0.0799(2) 0.090(2) Uani 1 1 d . . .
O3 O 1.0649(6) 0.3777(5) 0.19897(19) 0.0462(14) Uani 1 1 d . . .
C3 C 0.3292(6) 0.5132(6) 0.3194(2) 0.0225(13) Uani 1 1 d . . .
F4 F 0.9489(5) 0.9140(5) 0.03649(19) 0.0698(16) Uani 1 1 d . . .
O4 O 1.0774(5) 0.5965(4) 0.18565(18) 0.0370(12) Uani 1 1 d . . .
C4 C 0.4407(6) 0.5726(5) 0.3428(2) 0.0195(13) Uani 1 1 d . . .
H4 H 0.4403 0.5822 0.3778 0.023 Uiso 1 1 calc R . .
F5 F 0.8115(6) 0.7835(6) 0.00223(18) 0.0724(16) Uani 1 1 d . . .
O5 O 0.8955(5) 0.4768(5) 0.14522(18) 0.0372(12) Uani 1 1 d . . .
C5 C 0.5511(6) 0.6175(5) 0.3162(2) 0.0198(13) Uani 1 1 d . . .
F6 F 0.9339(5) 0.7327(5) 0.0661(2) 0.0737(17) Uani 1 1 d . . .
O6 O 0.6576(5) 0.9698(5) 0.06089(19) 0.0430(13) Uani 1 1 d . . .
C6 C 0.6708(6) 0.6850(6) 0.3369(2) 0.0208(12) Uani 1 1 d . . .
O7 O 0.6390(5) 0.7621(4) 0.09207(16) 0.0317(11) Uani 1 1 d . . .
C7 C 0.6924(6) 0.7074(5) 0.3868(2) 0.0204(13) Uani 1 1 d . . .
H7 H 0.6297 0.6747 0.4103 0.025 Uiso 1 1 calc R . .
O8 O 0.7982(5) 0.9034(4) 0.13116(17) 0.0361(12) Uani 1 1 d . . .
C8 C 0.8053(6) 0.7776(5) 0.4029(2) 0.0200(13) Uani 1 1 d . . .
C9 C 0.8931(6) 0.8221(6) 0.3659(2) 0.0264(13) Uani 1 1 d . . .
H9 H 0.9708 0.8714 0.3748 0.032 Uiso 1 1 calc R . .
C10 C 0.8680(6) 0.7954(5) 0.3172(2) 0.0229(14) Uani 1 1 d . . .
H10 H 0.9306 0.8254 0.2930 0.028 Uiso 1 1 calc R . .
C11 C 0.2029(6) 0.4660(6) 0.3478(2) 0.0275(14) Uani 1 1 d . . .
C12 C 0.1852(11) 0.3303(8) 0.3375(5) 0.086(4) Uani 1 1 d . . .
H12A H 0.1754 0.3171 0.3018 0.129 Uiso 1 1 calc R . .
H12B H 0.1015 0.3005 0.3542 0.129 Uiso 1 1 calc R . .
H12C H 0.2672 0.2862 0.3500 0.129 Uiso 1 1 calc R . .
C13 C 0.2144(9) 0.4862(10) 0.4028(3) 0.063(3) Uani 1 1 d . . .
H13A H 0.2975 0.4445 0.4157 0.095 Uiso 1 1 calc R . .
H13B H 0.1311 0.4538 0.4189 0.095 Uiso 1 1 calc R . .
H13C H 0.2220 0.5736 0.4096 0.095 Uiso 1 1 calc R . .
C14 C 0.0737(8) 0.5332(10) 0.3284(3) 0.066(3) Uani 1 1 d . . .
H14A H 0.0855 0.6209 0.3336 0.100 Uiso 1 1 calc R . .
H14B H -0.0088 0.5049 0.3461 0.100 Uiso 1 1 calc R . .
H14C H 0.0617 0.5169 0.2929 0.100 Uiso 1 1 calc R . .
C15 C 0.8340(7) 0.8085(6) 0.4570(2) 0.0270(14) Uani 1 1 d . . .
C16 C 0.8271(8) 0.9484(6) 0.4625(3) 0.0359(17) Uani 1 1 d . . .
H16A H 0.8962 0.9862 0.4409 0.054 Uiso 1 1 calc R . .
H16B H 0.8472 0.9707 0.4970 0.054 Uiso 1 1 calc R . .
H16C H 0.7336 0.9770 0.4532 0.054 Uiso 1 1 calc R . .
C17 C 0.9788(7) 0.7620(7) 0.4719(3) 0.0379(18) Uani 1 1 d . . .
H17A H 0.9829 0.6737 0.4671 0.057 Uiso 1 1 calc R . .
H17B H 0.9970 0.7814 0.5068 0.057 Uiso 1 1 calc R . .
H17C H 1.0494 0.8013 0.4513 0.057 Uiso 1 1 calc R . .
C18 C 0.7246(8) 0.7518(7) 0.4909(2) 0.0381(18) Uani 1 1 d . . .
H18A H 0.6320 0.7834 0.4821 0.057 Uiso 1 1 calc R . .
H18B H 0.7464 0.7727 0.5254 0.057 Uiso 1 1 calc R . .
H18C H 0.7254 0.6631 0.4870 0.057 Uiso 1 1 calc R . .
C19 C 1.1475(8) 0.4550(8) 0.1143(3) 0.0441(19) Uani 1 1 d . . .
C20 C 0.8611(8) 0.8226(8) 0.0451(3) 0.0434(18) Uani 1 1 d . . .
H2O1 H 0.651(8) 0.650(7) 0.148(3) 0.03(3) Uiso 1 1 d . . .
H1O2 H 0.935(7) 0.731(7) 0.195(3) 0.02(2) Uiso 1 1 d . . .
H2O2 H 0.868(9) 0.805(8) 0.175(3) 0.06(3) Uiso 1 1 d . . .
H1O1 H 0.770(9) 0.569(8) 0.151(3) 0.06(2) Uiso 1 1 d . . .

loop_
_atom_site_aniso_label
_atom_site_aniso_U_11
_atom_site_aniso_U_22
_atom_site_aniso_U_33
_atom_site_aniso_U_23
_atom_site_aniso_U_13
_atom_site_aniso_U_12
Pt1 0.02089(12) 0.01671(12) 0.02089(12) -0.00096(11) 0.00119(8) -0.00181(11)
S1 0.0250(8) 0.0240(9) 0.0355(9) -0.0014(7) -0.0017(7) -0.0032(7)
F1 0.029(3) 0.098(5) 0.131(5) -0.033(4) 0.014(3) 0.004(3)
O1 0.031(3) 0.029(3) 0.021(2) -0.001(2) 0.000(2) -0.001(2)
N1 0.020(3) 0.015(3) 0.025(3) 0.001(2) -0.001(2) 0.002(2)
C1 0.025(3) 0.021(3) 0.028(3) -0.001(3) -0.004(3) 0.002(3)
S2 0.0258(8) 0.0239(9) 0.0306(9) 0.0021(7) 0.0009(7) 0.0010(7)
F2 0.070(3) 0.059(4) 0.073(3) -0.029(3) 0.020(3) 0.002(3)
O2 0.028(3) 0.026(3) 0.030(3) -0.004(2) 0.008(2) -0.006(2)
N2 0.026(3) 0.012(2) 0.016(2) 0.001(2) 0.001(2) 0.001(2)
C2 0.021(3) 0.024(4) 0.037(4) -0.005(3) -0.005(3) -0.001(3)
F3 0.112(5) 0.088(4) 0.070(4) 0.032(3) 0.049(3) 0.025(4)
O3 0.060(4) 0.031(3) 0.048(3) 0.007(2) -0.017(3) -0.009(3)
C3 0.018(3) 0.017(3) 0.032(3) 0.007(3) -0.003(3) 0.002(2)
F4 0.046(3) 0.085(4) 0.079(4) 0.022(3) 0.018(3) -0.017(3)
O4 0.029(3) 0.028(3) 0.054(3) -0.009(2) -0.007(2) -0.008(2)
C4 0.014(3) 0.023(3) 0.021(3) 0.000(3) 0.001(2) 0.000(2)
F5 0.077(4) 0.097(5) 0.044(3) -0.018(3) 0.016(3) 0.008(3)
O5 0.023(2) 0.036(3) 0.052(3) -0.015(2) -0.002(2) 0.002(2)
C5 0.022(3) 0.014(3) 0.024(3) 0.000(2) -0.003(2) 0.000(2)
F6 0.058(3) 0.074(4) 0.089(4) 0.017(3) 0.022(3) 0.038(3)
O6 0.043(3) 0.030(3) 0.056(3) 0.007(3) -0.005(3) 0.011(2)
C6 0.020(3) 0.019(3) 0.023(3) 0.002(3) -0.002(2) 0.003(3)
O7 0.028(2) 0.032(3) 0.035(3) 0.005(2) -0.003(2) -0.011(2)
C7 0.021(3) 0.016(3) 0.024(3) 0.002(2) 0.000(2) -0.003(2)
O8 0.046(3) 0.021(3) 0.041(3) -0.001(2) -0.008(2) -0.007(2)
C8 0.018(3) 0.012(3) 0.030(3) -0.002(2) 0.000(2) -0.002(2)
C9 0.025(3) 0.025(3) 0.029(3) -0.001(3) -0.004(2) -0.003(3)
C10 0.020(3) 0.015(3) 0.034(3) 0.004(2) 0.001(3) -0.005(2)
C11 0.019(3) 0.025(4) 0.039(4) 0.004(3) 0.004(3) -0.002(3)
C12 0.084(7) 0.035(5) 0.141(10) 0.001(6) 0.065(7) -0.024(5)
C13 0.040(5) 0.107(9) 0.043(5) 0.017(5) 0.006(4) -0.028(5)
C14 0.031(4) 0.107(8) 0.062(6) 0.034(6) 0.014(4) 0.019(5)
C15 0.035(4) 0.022(4) 0.024(3) -0.003(3) -0.004(3) -0.005(3)
C16 0.050(4) 0.021(4) 0.036(4) -0.003(3) -0.008(3) 0.002(3)
C17 0.036(4) 0.045(5) 0.032(4) 0.003(4) -0.012(3) 0.002(4)
C18 0.048(5) 0.037(5) 0.029(4) -0.005(3) 0.006(3) -0.010(4)
C19 0.028(4) 0.044(5) 0.060(5) -0.001(4) 0.003(4) 0.003(4)
C20 0.034(4) 0.048(5) 0.048(5) 0.010(4) 0.009(3) 0.009(4)

loop_
_atom_type_symbol
_atom_type_description
_atom_type_scat_dispersion_real
_atom_type_scat_dispersion_imag
_atom_type_scat_source
C C 0.0033 0.0016 'International Tables Vol C Tables 4.2.6.8 and 6.1.1.4'
H H 0.0000 0.0000 'International Tables Vol C Tables 4.2.6.8 and 6.1.1.4'
N N 0.0061 0.0033 'International Tables Vol C Tables 4.2.6.8 and 6.1.1.4'
O O 0.0106 0.0060 'International Tables Vol C Tables 4.2.6.8 and 6.1.1.4'
F F 0.0171 0.0103 'International Tables Vol C Tables 4.2.6.8 and 6.1.1.4'
S S 0.1246 0.1234 'International Tables Vol C Tables 4.2.6.8 and 6.1.1.4'
Pt Pt -1.7033 8.3905 'International Tables Vol C Tables 4.2.6.8 and 6.1.1.4'

loop_
_geom_angle_atom_site_label_1
_geom_angle_atom_site_label_2
_geom_angle_atom_site_label_3
_geom_angle
_geom_angle_site_symmetry_1
_geom_angle_site_symmetry_3
_geom_angle_publ_flag
N2 Pt1 N1 81.1(2) . . ?
N2 Pt1 O2 94.5(2) . . ?
N1 Pt1 O2 175.1(2) . . ?
N2 Pt1 O1 173.8(2) . . ?
N1 Pt1 O1 94.9(2) . . ?
O2 Pt1 O1 89.67(19) . . ?
O3 S1 O5 115.0(3) . . ?
O3 S1 O4 115.1(3) . . ?
O5 S1 O4 114.3(3) . . ?
O3 S1 C19 103.8(4) . . ?
O5 S1 C19 103.5(3) . . ?
O4 S1 C19 102.9(3) . . ?
C1 N1 C5 119.3(5) . . ?
C1 N1 Pt1 125.3(4) . . ?
C5 N1 Pt1 115.4(4) . . ?
N1 C1 C2 121.3(6) . . ?
O6 S2 O8 115.6(3) . . ?
O6 S2 O7 115.7(3) . . ?
O8 S2 O7 112.5(3) . . ?
O6 S2 C20 104.4(3) . . ?
O8 S2 C20 103.1(3) . . ?
O7 S2 C20 103.3(4) . . ?
C10 N2 C6 118.3(5) . . ?
C10 N2 Pt1 125.7(4) . . ?
C6 N2 Pt1 115.9(4) . . ?
C1 C2 C3 120.8(6) . . ?
C2 C3 C4 116.6(6) . . ?
C2 C3 C11 120.9(6) . . ?
C4 C3 C11 122.5(5) . . ?
C5 C4 C3 121.3(5) . . ?
N1 C5 C4 120.7(5) . . ?
N1 C5 C6 113.7(5) . . ?
C4 C5 C6 125.6(5) . . ?
N2 C6 C7 121.7(5) . . ?
N2 C6 C5 113.6(5) . . ?
C7 C6 C5 124.6(5) . . ?
C6 C7 C8 120.7(5) . . ?
C7 C8 C9 116.1(5) . . ?
C7 C8 C15 123.7(5) . . ?
C9 C8 C15 120.2(5) . . ?
C10 C9 C8 120.7(6) . . ?
N2 C10 C9 122.5(6) . . ?
C13 C11 C12 109.3(7) . . ?
C13 C11 C14 108.5(7) . . ?
C12 C11 C14 108.7(8) . . ?
C13 C11 C3 113.2(6) . . ?
C12 C11 C3 109.1(6) . . ?
C14 C11 C3 107.8(6) . . ?
C8 C15 C17 109.4(5) . . ?
C8 C15 C18 111.5(5) . . ?
C17 C15 C18 109.4(6) . . ?
C8 C15 C16 107.9(5) . . ?
C17 C15 C16 110.2(6) . . ?
C18 C15 C16 108.4(6) . . ?
F3 C19 F1 108.5(7) . . ?
F3 C19 F2 108.1(7) . . ?
F1 C19 F2 107.4(7) . . ?
F3 C19 S1 111.9(6) . . ?
F1 C19 S1 110.5(6) . . ?
F2 C19 S1 110.3(5) . . ?
F5 C20 F6 108.3(7) . . ?
F5 C20 F4 108.3(6) . . ?
F6 C20 F4 107.7(6) . . ?
F5 C20 S2 112.1(5) . . ?
F6 C20 S2 109.9(5) . . ?
F4 C20 S2 110.5(6) . . ?

loop_
_geom_bond_atom_site_label_1
_geom_bond_atom_site_label_2
_geom_bond_distance
_geom_bond_site_symmetry_2
_geom_bond_publ_flag
Pt1 N2 1.966(5) . ?
Pt1 N1 1.974(5) . ?
Pt1 O2 2.049(5) . ?
Pt1 O1 2.052(5) . ?
S1 O3 1.431(5) . ?
S1 O5 1.444(5) . ?
S1 O4 1.453(5) . ?
S1 C19 1.819(8) . ?
F1 C19 1.325(9) . ?
N1 C1 1.350(7) . ?
N1 C5 1.359(7) . ?
C1 C2 1.381(9) . ?
S2 O6 1.425(5) . ?
S2 O8 1.444(5) . ?
S2 O7 1.455(5) . ?
S2 C20 1.816(7) . ?
F2 C19 1.339(9) . ?
N2 C10 1.341(7) . ?
N2 C6 1.352(7) . ?
C2 C3 1.386(9) . ?
F3 C19 1.314(9) . ?
C3 C4 1.398(8) . ?
C3 C11 1.530(8) . ?
F4 C20 1.333(9) . ?
C4 C5 1.376(8) . ?
F5 C20 1.320(9) . ?
C5 C6 1.472(8) . ?
F6 C20 1.332(9) . ?
C6 C7 1.382(8) . ?
C7 C8 1.395(8) . ?
C8 C9 1.400(8) . ?
C8 C15 1.521(8) . ?
C9 C10 1.368(8) . ?
C11 C13 1.505(10) . ?
C11 C12 1.525(11) . ?
C11 C14 1.529(10) . ?
C15 C17 1.529(9) . ?
C15 C18 1.532(9) . ?
C15 C16 1.546(9) . ?
